data_7024356
loop_
_publ_author_name
'Maurya, Mannar R.'
'Khan, Aftab Alam'
'Azam, Amir'
'Ranjan, Samir'
'Mondal, Neelima'
'Kumar, Amit'
'Avecilla, Fernando'
'Pessoa, Jo\~ao Costa'

_publ_section_title
;
 Vanadium complexes having [V(IV)O](2+) and [V(V)O(2)](+) cores with
 binucleating dibasic tetradentate ligands: Synthesis, characterization,
 catalytic and antiamoebic activities.
;
_journal_issue 5
_journal_name_full 'Dalton transactions (Cambridge, England : 2003)'
_journal_page_first 1345
_journal_page_last 1360
_journal_paper_doi 10.1039/b915752b
_journal_volume 39
_journal_year 2010
_chemical_formula_sum 'C29 H21 Cs2 N4 O10 V2'
_chemical_formula_weight 953.20
_chemical_name_systematic
;
?
;
_space_group_IT_number 19
_symmetry_cell_setting orthorhombic
_symmetry_space_group_name_Hall 'P 2ac 2ab'
_symmetry_space_group_name_H-M 'P 21 21 21'
_atom_sites_solution_hydrogens geom
_atom_sites_solution_primary direct
_atom_sites_solution_secondary difmap
_audit_creation_method SHELXL-97
_cell_angle_alpha 90.00
_cell_angle_beta 90.00
_cell_angle_gamma 90.00
_cell_formula_units_Z 4
_cell_length_a 6.7107(3)
_cell_length_b 14.8288(5)
_cell_length_c 31.5966(13)
_cell_measurement_temperature 100(2)
_cell_volume 3144.2(2)
_computing_cell_refinement 'Bruker SAINT V7.12A'
_computing_data_collection 'Apex2 V.1.0-27 (Bruker Nonius, 2005)'
_computing_data_reduction 'Bruker SAINT 6.14'
_computing_molecular_graphics 'Bruker SHELXTL'
_computing_publication_material 'Bruker SHELXTL'
_computing_structure_refinement '6.12 Bruker AXS'
_computing_structure_solution '6.12 Bruker AXS'
_diffrn_ambient_temperature 100(2)
_diffrn_measured_fraction_theta_full 0.996
_diffrn_measured_fraction_theta_max 0.996
_diffrn_measurement_device_type 'CCD area detector'
_diffrn_measurement_method 'phi and omega scans'
_diffrn_radiation_monochromator graphite
_diffrn_radiation_source 'fine-focus sealed tube'
_diffrn_radiation_type MoK\a
_diffrn_radiation_wavelength 0.71073
_diffrn_reflns_av_R_equivalents 0.0559
_diffrn_reflns_av_sigmaI/netI 0.0562
_diffrn_reflns_limit_h_max 8
_diffrn_reflns_limit_h_min -8
_diffrn_reflns_limit_k_max 19
_diffrn_reflns_limit_k_min -13
_diffrn_reflns_limit_l_max 42
_diffrn_reflns_limit_l_min -41
_diffrn_reflns_number 30945
_diffrn_reflns_theta_full 28.27
_diffrn_reflns_theta_max 28.27
_diffrn_reflns_theta_min 1.29
_exptl_absorpt_coefficient_mu 2.940
_exptl_absorpt_correction_T_max 0.8865
_exptl_absorpt_correction_T_min 0.7516
_exptl_absorpt_correction_type multi-scan
_exptl_absorpt_process_details 'North et al., 1968'
_exptl_crystal_colour yellow
_exptl_crystal_density_diffrn 2.014
_exptl_crystal_density_method 'not measured'
_exptl_crystal_description block
_exptl_crystal_F_000 1836
_exptl_crystal_size_max 0.10
_exptl_crystal_size_mid 0.08
_exptl_crystal_size_min 0.04
_refine_diff_density_max 0.947
_refine_diff_density_min -1.202
_refine_diff_density_rms 0.319
_refine_ls_abs_structure_details 'Flack H D (1983), Acta Cryst. A39, 876-881'
_refine_ls_abs_structure_Flack 0.00(2)
_refine_ls_extinction_method none
_refine_ls_goodness_of_fit_ref 1.108
_refine_ls_hydrogen_treatment mixed
_refine_ls_matrix_type full
_refine_ls_number_parameters 440
_refine_ls_number_reflns 7746
_refine_ls_number_restraints 0
_refine_ls_restrained_S_all 1.108
_refine_ls_R_factor_all 0.0582
_refine_ls_R_factor_gt 0.0413
_refine_ls_shift/su_max 0.001
_refine_ls_shift/su_mean 0.000
_refine_ls_structure_factor_coef Fsqd
_refine_ls_weighting_details 'calc w=1/[\s^2^(Fo^2^)+(0.0628P)^2^+0.0000P] where P=(Fo^2^+2Fc^2^)/3'
_refine_ls_weighting_scheme calc
_refine_ls_wR_factor_gt 0.0962
_refine_ls_wR_factor_ref 0.1156
_reflns_number_gt 6461
_reflns_number_total 7746
_reflns_threshold_expression >2sigma(I)
_cod_data_source_file b915752b.txt
_cod_data_source_block mannar1
_cod_depositor_comments
;
The following automatic conversions were performed:

'_symmetry_cell_setting' value 'Orthorhombic' changed to
'orthorhombic' according to
/home/saulius/struct/CIF-dictionaries/cif_core.dic dictionary named
'cif_core.dic' version 2.4.2 from 2011-04-26.

Automatic conversion script
Id: cif_fix_values 1891 2012-01-12 08:04:46Z andrius 
;
_cod_original_sg_symbol_Hall P2ac2ab
_cod_original_sg_symbol_H-M P2(1)2(1)2(1)
_cod_database_code 7024356

loop_
_symmetry_equiv_pos_as_xyz
'x, y, z'
'-x+1/2, -y, z+1/2'
'x+1/2, -y+1/2, -z'
'-x, y+1/2, -z+1/2'

loop_
_atom_site_label
_atom_site_type_symbol
_atom_site_fract_x
_atom_site_fract_y
_atom_site_fract_z
_atom_site_U_iso_or_equiv
_atom_site_adp_type
_atom_site_occupancy
_atom_site_symmetry_multiplicity
_atom_site_calc_flag
_atom_site_refinement_flags
Cs1 Cs 0.83037(6) 0.30589(3) -0.025354(13) 0.02299(10) Uani 1 1 d .
V1 V 0.71266(17) 0.72613(8) 0.32856(4) 0.0205(2) Uani 1 1 d .
O1 O 0.5558(7) 0.4714(3) -0.04513(14) 0.0215(10) Uani 1 1 d .
N1 N 0.6392(9) 0.6067(4) -0.01316(19) 0.0281(14) Uani 1 1 d .
C1 C 1.1887(12) 0.9167(4) 0.3163(2) 0.0286(15) Uani 1 1 d .
O1W O 1.0301(15) 0.4673(7) 0.3056(3) 0.095(3) Uani 1 1 d .
Cs2 Cs 1.30636(7) 0.34227(3) -0.117965(14) 0.02854(12) Uani 1 1 d .
V2 V 0.36745(16) 0.44765(7) 0.00150(4) 0.0190(2) Uani 1 1 d .
O2 O 0.2430(7) 0.3732(3) -0.02657(15) 0.0231(10) Uani 1 1 d .
N2 N 0.4741(8) 0.5825(4) 0.01068(19) 0.0232(12) Uani 1 1 d .
C2 C 1.3039(12) 0.9043(5) 0.3517(3) 0.0318(17) Uani 1 1 d .
H2 H 1.2639 0.8637 0.3725 0.038 Uiso 1 1 calc R
O2W O 0.0244(7) 0.3233(3) 0.06825(15) 0.0247(11) Uani 1 1 d .
O3 O 0.5027(7) 0.3917(3) 0.03467(15) 0.0236(10) Uani 1 1 d .
N3 N 0.7275(8) 0.8206(4) 0.27725(17) 0.0233(13) Uani 1 1 d .
C3 C 1.4819(11) 0.9528(6) 0.3567(3) 0.039(2) Uani 1 1 d .
H3 H 1.5589 0.9444 0.3808 0.047 Uiso 1 1 calc R
O4 O 0.1420(7) 0.4910(3) 0.03210(14) 0.0226(10) Uani 1 1 d .
N4 N 0.8930(9) 0.8785(4) 0.27661(19) 0.0255(13) Uani 1 1 d .
C4 C 1.5423(12) 1.0114(6) 0.3267(3) 0.043(2) Uani 1 1 d .
H4 H 1.659(11) 1.040(5) 0.332(2) 0.018(17) Uiso 1 1 d .
O5 O 0.4591(7) 0.6994(4) 0.30536(15) 0.0269(11) Uani 1 1 d .
C5 C 1.4285(13) 1.0233(6) 0.2918(3) 0.045(2) Uani 1 1 d .
H5 H 1.4715 1.0635 0.2712 0.054 Uiso 1 1 calc R
O6 O 0.6449(7) 0.7254(3) 0.37840(15) 0.0286(11) Uani 1 1 d .
C6 C 1.2519(12) 0.9783(5) 0.2857(3) 0.0356(19) Uani 1 1 d .
H6 H 1.1758 0.9886 0.2616 0.043 Uiso 1 1 calc R
O7 O 0.8332(8) 0.6336(3) 0.31893(17) 0.0333(12) Uani 1 1 d .
C7 C 0.9973(11) 0.8645(4) 0.3102(2) 0.0255(15) Uani 1 1 d .
O8 O 0.9448(7) 0.8072(4) 0.34022(15) 0.0246(10) Uani 1 1 d .
C8 C 0.6067(12) 0.8309(5) 0.2456(2) 0.0271(16) Uani 1 1 d .
H8 H 0.615(12) 0.870(5) 0.230(2) 0.02(2) Uiso 1 1 d .
C9 C 0.4300(10) 0.7788(4) 0.2390(2) 0.0218(15) Uani 1 1 d .
C10 C 0.3113(12) 0.7930(4) 0.2031(2) 0.0236(14) Uani 1 1 d .
H10 H 0.342(9) 0.834(4) 0.1852(19) 0.004(14) Uiso 1 1 d .
C11 C 0.1411(10) 0.7463(4) 0.1945(2) 0.0249(15) Uani 1 1 d .
C12 C 0.0853(11) 0.6796(5) 0.2238(2) 0.0270(16) Uani 1 1 d .
H12 H -0.029(12) 0.646(5) 0.224(2) 0.03(2) Uiso 1 1 d .
C13 C 0.1963(11) 0.6625(5) 0.2602(2) 0.0273(14) Uani 1 1 d .
H13 H 0.1569 0.6171 0.2787 0.033 Uiso 1 1 calc R
C14 C 0.3659(10) 0.7131(4) 0.2690(2) 0.0218(14) Uani 1 1 d .
C15 C 0.0196(12) 0.7629(5) 0.1564(2) 0.0282(16) Uani 1 1 d .
H15A H 0.0530 0.8219 0.1451 0.034 Uiso 1 1 calc R
H15B H -0.1198 0.7641 0.1644 0.034 Uiso 1 1 calc R
C16 C 0.0480(10) 0.6929(5) 0.1215(2) 0.0239(14) Uani 1 1 d .
C17 C 0.2122(11) 0.6949(5) 0.0961(2) 0.0286(15) Uani 1 1 d .
H17 H 0.3028 0.7419 0.0993 0.034 Uiso 1 1 calc R
C18 C 0.2493(11) 0.6304(5) 0.0657(2) 0.0259(16) Uani 1 1 d .
C19 C 0.1120(11) 0.5585(5) 0.0610(2) 0.0217(14) Uani 1 1 d .
C20 C -0.0571(11) 0.5573(5) 0.0853(2) 0.0259(15) Uani 1 1 d .
H20 H -0.1507 0.5118 0.0815 0.031 Uiso 1 1 calc R
C21 C -0.0896(11) 0.6232(5) 0.1154(2) 0.0273(16) Uani 1 1 d .
H21 H -0.2044 0.6212 0.1319 0.033 Uiso 1 1 calc R
C22 C 0.4215(11) 0.6405(5) 0.0394(3) 0.0308(17) Uani 1 1 d .
C23 C 0.6719(11) 0.5427(4) -0.0411(2) 0.0225(13) Uani 1 1 d .
C24 C 0.8431(11) 0.5513(4) -0.0698(2) 0.0242(14) Uani 1 1 d .
C25 C 1.0074(11) 0.6035(5) -0.0575(3) 0.0294(17) Uani 1 1 d .
H25 H 1.0085 0.6320 -0.0313 0.035 Uiso 1 1 calc R
C26 C 1.1715(12) 0.6125(5) -0.0853(3) 0.0374(19) Uani 1 1 d .
H26 H 1.2827 0.6462 -0.0775 0.045 Uiso 1 1 calc R
C27 C 1.1630(11) 0.5702(5) -0.1243(3) 0.0335(18) Uani 1 1 d .
H27 H 1.2696 0.5761 -0.1429 0.040 Uiso 1 1 calc R
C28 C 0.9994(12) 0.5191(5) -0.1362(3) 0.0328(18) Uani 1 1 d .
H28 H 0.9970 0.4914 -0.1626 0.039 Uiso 1 1 calc R
C29 C 0.8402(11) 0.5093(5) -0.1090(2) 0.0281(15) Uani 1 1 d .
H29 H 0.7309 0.4747 -0.1170 0.034 Uiso 1 1 calc R

loop_
_atom_site_aniso_label
_atom_site_aniso_U_11
_atom_site_aniso_U_22
_atom_site_aniso_U_33
_atom_site_aniso_U_23
_atom_site_aniso_U_13
_atom_site_aniso_U_12
Cs1 0.02224(19) 0.01906(19) 0.0277(2) 0.00294(18) -0.00014(18) 0.00067(17)
V1 0.0209(5) 0.0185(5) 0.0222(5) 0.0029(5) 0.0059(5) -0.0010(4)
O1 0.027(2) 0.015(2) 0.022(2) 0.003(2) 0.001(2) -0.0047(19)
N1 0.031(3) 0.017(3) 0.036(3) 0.001(3) 0.001(3) -0.004(2)
C1 0.033(4) 0.015(3) 0.037(4) -0.002(3) 0.017(4) 0.002(3)
O1W 0.103(7) 0.094(7) 0.087(6) 0.016(6) -0.015(6) 0.004(6)
Cs2 0.0239(2) 0.0347(3) 0.0270(2) -0.00560(19) -0.00579(19) 0.00271(19)
V2 0.0216(5) 0.0119(5) 0.0236(6) 0.0009(5) -0.0004(4) -0.0033(4)
O2 0.028(2) 0.016(2) 0.025(2) -0.003(2) 0.006(2) -0.0074(18)
N2 0.022(3) 0.017(3) 0.031(3) -0.002(2) 0.000(2) -0.005(2)
C2 0.032(4) 0.022(4) 0.042(4) -0.009(3) 0.009(4) -0.006(3)
O2W 0.024(2) 0.018(3) 0.032(3) 0.004(2) 0.007(2) -0.0018(19)
O3 0.025(2) 0.019(2) 0.027(3) 0.006(2) 0.000(2) 0.002(2)
N3 0.028(3) 0.021(3) 0.020(3) 0.002(2) 0.011(2) 0.002(2)
C3 0.022(4) 0.033(5) 0.062(6) -0.011(4) 0.006(4) -0.006(3)
O4 0.021(2) 0.019(2) 0.027(2) -0.003(2) -0.002(2) -0.0025(18)
N4 0.031(3) 0.016(3) 0.030(3) 0.001(3) 0.007(3) -0.006(2)
C4 0.024(4) 0.028(4) 0.077(7) -0.003(5) 0.018(5) -0.006(3)
O5 0.027(2) 0.030(3) 0.024(2) 0.007(2) 0.003(2) -0.007(2)
C5 0.042(5) 0.019(4) 0.074(7) 0.007(4) 0.029(5) -0.004(4)
O6 0.030(3) 0.028(3) 0.027(3) 0.005(2) 0.002(2) -0.001(2)
C6 0.041(4) 0.018(4) 0.048(5) 0.001(4) 0.013(4) 0.005(3)
O7 0.028(3) 0.018(2) 0.055(3) -0.001(2) 0.018(3) 0.000(2)
C7 0.036(4) 0.010(3) 0.031(4) 0.001(3) 0.011(3) -0.003(3)
O8 0.022(2) 0.024(3) 0.027(2) 0.001(2) 0.0011(19) -0.005(2)
C8 0.041(4) 0.015(4) 0.026(4) 0.006(3) 0.010(3) -0.002(3)
C9 0.034(4) 0.008(3) 0.024(3) -0.002(3) 0.008(3) 0.002(3)
C10 0.037(4) 0.013(3) 0.021(3) 0.001(3) -0.001(3) 0.006(3)
C11 0.029(4) 0.016(3) 0.030(4) 0.000(3) 0.004(3) 0.008(3)
C12 0.028(4) 0.028(4) 0.025(3) -0.006(3) 0.004(3) -0.003(3)
C13 0.030(3) 0.023(3) 0.028(3) 0.003(3) 0.008(3) -0.002(3)
C14 0.028(3) 0.018(4) 0.019(3) 0.000(3) 0.008(3) 0.003(3)
C15 0.039(4) 0.019(4) 0.027(4) -0.004(3) -0.002(3) 0.006(3)
C16 0.033(3) 0.014(3) 0.025(3) 0.002(3) -0.003(3) 0.005(3)
C17 0.036(4) 0.016(3) 0.033(4) -0.001(3) -0.003(3) 0.000(3)
C18 0.037(4) 0.014(3) 0.026(3) 0.002(3) -0.001(3) -0.001(3)
C19 0.033(4) 0.014(3) 0.019(3) 0.000(3) -0.005(3) 0.003(3)
C20 0.032(4) 0.021(4) 0.025(3) 0.003(3) 0.000(3) 0.002(3)
C21 0.029(3) 0.029(4) 0.024(3) 0.003(3) 0.000(3) 0.005(3)
C22 0.031(4) 0.019(4) 0.043(4) -0.002(3) -0.005(3) -0.007(3)
C23 0.022(3) 0.016(3) 0.029(3) 0.005(3) -0.010(3) 0.003(3)
C24 0.024(3) 0.016(3) 0.032(4) 0.007(3) -0.005(3) -0.005(3)
C25 0.030(4) 0.018(4) 0.041(4) 0.011(3) -0.005(3) -0.003(3)
C26 0.023(3) 0.028(4) 0.061(5) 0.024(4) -0.009(4) -0.001(3)
C27 0.021(3) 0.034(4) 0.045(4) 0.017(3) 0.007(3) -0.008(3)
C28 0.033(4) 0.028(4) 0.037(4) 0.013(4) 0.006(3) -0.001(3)
C29 0.026(3) 0.021(3) 0.038(4) 0.011(3) -0.004(3) -0.007(3)

loop_
_atom_type_symbol
_atom_type_description
_atom_type_scat_dispersion_real
_atom_type_scat_dispersion_imag
_atom_type_scat_source
C C 0.0033 0.0016 'International Tables Vol C Tables 4.2.6.8 and 6.1.1.4'
H H 0.0000 0.0000 'International Tables Vol C Tables 4.2.6.8 and 6.1.1.4'
N N 0.0061 0.0033 'International Tables Vol C Tables 4.2.6.8 and 6.1.1.4'
O O 0.0106 0.0060 'International Tables Vol C Tables 4.2.6.8 and 6.1.1.4'
V V 0.3005 0.5294 'International Tables Vol C Tables 4.2.6.8 and 6.1.1.4'
Cs Cs -0.3680 2.1192 'International Tables Vol C Tables 4.2.6.8 and 6.1.1.4'

loop_
_geom_angle_atom_site_label_1
_geom_angle_atom_site_label_2
_geom_angle_atom_site_label_3
_geom_angle
_geom_angle_site_symmetry_1
_geom_angle_site_symmetry_3
O2 Cs1 O6 89.29(13) 1_655 2_664
O2 Cs1 O2W 145.29(13) 1_655 3
O6 Cs1 O2W 60.91(13) 2_664 3
O2 Cs1 O1 106.56(12) 1_655 .
O6 Cs1 O1 87.29(13) 2_664 .
O2W Cs1 O1 90.41(12) 3 .
O2 Cs1 O3 88.22(12) 1_655 3
O6 Cs1 O3 75.46(13) 2_664 3
O2W Cs1 O3 68.37(12) 3 3
O1 Cs1 O3 157.26(12) . 3
O2 Cs1 O3 121.61(13) 1_655 .
O6 Cs1 O3 133.50(13) 2_664 .
O2W Cs1 O3 92.86(13) 3 .
O1 Cs1 O3 52.90(12) . .
O3 Cs1 O3 132.92(9) 3 .
O2 Cs1 O2 117.65(13) 1_655 3
O6 Cs1 O2 113.19(13) 2_664 3
O2W Cs1 O2 65.75(12) 3 3
O1 Cs1 O2 130.51(12) . 3
O3 Cs1 O2 48.79(12) 3 3
O3 Cs1 O2 84.17(12) . 3
O2 Cs1 O2W 66.87(12) 1_655 1_655
O6 Cs1 O2W 152.98(12) 2_664 1_655
O2W Cs1 O2W 135.23(8) 3 1_655
O1 Cs1 O2W 110.87(12) . 1_655
O3 Cs1 O2W 90.66(12) 3 1_655
O3 Cs1 O2W 72.60(12) . 1_655
O2 Cs1 O2W 70.69(11) 3 1_655
O2 Cs1 C23 86.94(14) 1_655 .
O6 Cs1 C23 91.48(14) 2_664 .
O2W Cs1 C23 109.59(13) 3 .
O1 Cs1 C23 20.13(13) . .
O3 Cs1 C23 166.13(14) 3 .
O3 Cs1 C23 60.04(14) . .
O2 Cs1 C23 144.03(14) 3 .
O2W Cs1 C23 99.35(13) 1_655 .
O2 Cs1 V2 105.87(9) 1_655 3
O6 Cs1 V2 92.45(10) 2_664 3
O2W Cs1 V2 61.76(8) 3 3
O1 Cs1 V2 147.56(8) . 3
O3 Cs1 V2 24.28(9) 3 3
O3 Cs1 V2 108.68(8) . 3
O2 Cs1 V2 24.84(8) 3 3
O2W Cs1 V2 82.69(8) 1_655 3
C23 Cs1 V2 166.64(11) . 3
O2 Cs1 V2 125.26(9) 1_655 .
O6 Cs1 V2 110.10(10) 2_664 .
O2W Cs1 V2 84.25(9) 3 .
O1 Cs1 V2 30.73(8) . .
O3 Cs1 V2 145.30(9) 3 .
O3 Cs1 V2 24.27(8) . .
O2 Cs1 V2 101.18(8) 3 .
O2W Cs1 V2 94.58(8) 1_655 .
C23 Cs1 V2 43.89(12) . .
V2 Cs1 V2 122.95(3) 3 .
O2 Cs1 C24 70.02(14) 1_655 .
O6 Cs1 C24 77.54(14) 2_664 .
O2W Cs1 C24 115.53(13) 3 .
O1 Cs1 C24 37.83(13) . .
O3 Cs1 C24 145.32(14) 3 .
O3 Cs1 C24 81.72(13) . .
O2 Cs1 C24 165.88(14) 3 .
O2W Cs1 C24 104.20(13) 1_655 .
C23 Cs1 C24 22.07(15) . .
V2 Cs1 C24 169.06(11) 3 .
V2 Cs1 C24 65.62(11) . .
O7 V1 O6 108.2(3) . .
O7 V1 O5 101.4(3) . .
O6 V1 O5 97.0(2) . .
O7 V1 O8 98.9(2) . .
O6 V1 O8 92.5(2) . .
O5 V1 O8 153.6(2) . .
O7 V1 N3 112.8(2) . .
O6 V1 N3 138.0(2) . .
O5 V1 N3 83.4(2) . .
O8 V1 N3 73.2(2) . .
O7 V1 Cs2 55.3(2) . 2_765
O6 V1 Cs2 78.80(18) . 2_765
O5 V1 Cs2 152.03(17) . 2_765
O8 V1 Cs2 54.17(15) . 2_765
N3 V1 Cs2 118.25(16) . 2_765
O7 V1 Cs2 107.39(18) . 2_665
O6 V1 Cs2 49.55(18) . 2_665
O5 V1 Cs2 47.83(14) . 2_665
O8 V1 Cs2 138.74(14) . 2_665
N3 V1 Cs2 121.67(16) . 2_665
Cs2 V1 Cs2 119.09(3) 2_765 2_665
C23 O1 V2 116.7(4) . .
C23 O1 Cs1 105.2(4) . .
V2 O1 Cs1 95.07(16) . .
C23 O1 Cs2 143.2(4) . 1_455
V2 O1 Cs2 95.10(16) . 1_455
Cs1 O1 Cs2 89.07(11) . 1_455
C23 N1 N2 108.2(6) . .
C2 C1 C6 118.8(8) . .
C2 C1 C7 120.9(6) . .
C6 C1 C7 120.3(7) . .
O2 Cs2 O5 135.97(13) 1_655 2_664
O2 Cs2 O8 127.62(13) 1_655 2_764
O5 Cs2 O8 80.27(13) 2_664 2_764
O2 Cs2 O7 135.27(13) 1_655 2_764
O5 Cs2 O7 88.22(13) 2_664 2_764
O8 Cs2 O7 52.67(12) 2_764 2_764
O2 Cs2 O6 86.98(12) 1_655 2_664
O5 Cs2 O6 50.05(13) 2_664 2_664
O8 Cs2 O6 105.87(13) 2_764 2_664
O7 Cs2 O6 137.75(12) 2_764 2_664
O2 Cs2 O2W 73.19(12) 1_655 3_655
O5 Cs2 O2W 119.28(13) 2_664 3_655
O8 Cs2 O2W 54.58(12) 2_764 3_655
O7 Cs2 O2W 92.63(12) 2_764 3_655
O6 Cs2 O2W 101.91(13) 2_664 3_655
O2 Cs2 C28 87.63(17) 1_655 .
O5 Cs2 C28 70.62(18) 2_664 .
O8 Cs2 C28 144.70(17) 2_764 .
O7 Cs2 C28 105.72(16) 2_764 .
O6 Cs2 C28 70.12(16) 2_664 .
O2W Cs2 C28 159.81(16) 3_655 .
O2 Cs2 O1 47.76(11) 1_655 1_655
O5 Cs2 O1 157.68(13) 2_664 1_655
O8 Cs2 O1 115.19(12) 2_764 1_655
O7 Cs2 O1 89.23(12) 2_764 1_655
O6 Cs2 O1 131.50(12) 2_664 1_655
O2W Cs2 O1 82.98(11) 3_655 1_655
C28 Cs2 O1 88.80(17) . 1_655
O2 Cs2 C27 82.36(16) 1_655 .
O5 Cs2 C27 89.41(17) 2_664 .
O8 Cs2 C27 144.73(15) 2_764 .
O7 Cs2 C27 93.70(15) 2_764 .
O6 Cs2 C27 92.33(15) 2_664 .
O2W Cs2 C27 150.79(16) 3_655 .
C28 Cs2 C27 23.06(18) . .
O1 Cs2 C27 68.63(15) 1_655 .
O2 Cs2 V1 126.96(9) 1_655 2_764
O5 Cs2 V1 95.09(9) 2_664 2_764
O8 Cs2 V1 31.86(9) 2_764 2_764
O7 Cs2 V1 25.01(9) 2_764 2_764
O6 Cs2 V1 135.17(9) 2_664 2_764
O2W Cs2 V1 68.30(9) 3_655 2_764
C28 Cs2 V1 130.63(13) . 2_764
O1 Cs2 V1 91.89(8) 1_655 2_764
C27 Cs2 V1 117.74(12) . 2_764
O2 Cs2 C14 153.92(13) 1_655 2_664
O5 Cs2 C14 18.00(13) 2_664 2_664
O8 Cs2 C14 67.04(13) 2_764 2_664
O7 Cs2 C14 70.58(13) 2_764 2_664
O6 Cs2 C14 67.29(14) 2_664 2_664
O2W Cs2 C14 114.95(13) 3_655 2_664
C28 Cs2 C14 79.86(18) . 2_664
O1 Cs2 C14 152.85(13) 1_655 2_664
C27 Cs2 C14 94.03(17) . 2_664
V1 Cs2 C14 77.54(10) 2_764 2_664
O2 Cs2 C13 168.33(14) 1_655 2_664
O5 Cs2 C13 37.30(14) 2_664 2_664
O8 Cs2 C13 63.86(14) 2_764 2_664
O7 Cs2 C13 51.23(14) 2_764 2_664
O6 Cs2 C13 87.35(14) 2_664 2_664
O2W Cs2 C13 118.02(14) 3_655 2_664
C28 Cs2 C13 80.85(18) . 2_664
O1 Cs2 C13 133.12(13) 1_655 2_664
C27 Cs2 C13 87.69(17) . 2_664
V1 Cs2 C13 63.41(11) 2_764 2_664
C14 Cs2 C13 20.84(15) 2_664 2_664
O3 V2 O2 106.9(2) . .
O3 V2 O4 106.9(2) . .
O2 V2 O4 95.5(2) . .
O3 V2 O1 102.5(2) . .
O2 V2 O1 92.4(2) . .
O4 V2 O1 145.8(2) . .
O3 V2 N2 101.8(2) . .
O2 V2 N2 150.3(2) . .
O4 V2 N2 83.2(2) . .
O1 V2 N2 73.8(2) . .
O3 V2 Cs1 53.61(17) . 3_455
O2 V2 Cs1 54.27(17) . 3_455
O4 V2 Cs1 100.32(14) . 3_455
O1 V2 Cs1 111.24(14) . 3_455
N2 V2 Cs1 155.21(17) . 3_455
O3 V2 Cs1 53.74(17) . .
O2 V2 Cs1 85.67(16) . .
O4 V2 Cs1 159.55(15) . .
O1 V2 Cs1 54.20(14) . .
N2 V2 Cs1 105.66(16) . .
Cs1 V2 Cs1 63.945(19) 3_455 .
O3 V2 Cs2 117.18(18) . 1_455
O2 V2 Cs2 36.66(16) . 1_455
O4 V2 Cs2 121.00(14) . 1_455
O1 V2 Cs2 56.31(14) . 1_455
N2 V2 Cs2 120.84(16) . 1_455
Cs1 V2 Cs2 78.55(2) 3_455 1_455
Cs1 V2 Cs2 70.72(2) . 1_455
O3 V2 Cs1 110.57(17) . 1_455
O2 V2 Cs1 29.64(16) . 1_455
O4 V2 Cs1 66.17(13) . 1_455
O1 V2 Cs1 118.79(14) . 1_455
N2 V2 Cs1 140.37(16) . 1_455
Cs1 V2 Cs1 60.080(17) 3_455 1_455
Cs1 V2 Cs1 111.71(3) . 1_455
Cs2 V2 Cs1 62.895(18) 1_455 1_455
V2 O2 Cs1 134.3(2) . 1_455
V2 O2 Cs2 123.9(2) . 1_455
Cs1 O2 Cs2 95.48(13) 1_455 1_455
V2 O2 Cs1 100.9(2) . 3_455
Cs1 O2 Cs1 83.30(11) 1_455 3_455
Cs2 O2 Cs1 110.38(14) 1_455 3_455
C22 N2 N1 115.2(6) . .
C22 N2 V2 128.4(5) . .
N1 N2 V2 115.7(4) . .
C1 C2 C3 120.1(8) . .
C1 C2 Cs2 102.8(4) . 2_765
C3 C2 Cs2 128.5(6) . 2_765
C1 C2 H2 120.0 . .
C3 C2 H2 120.0 . .
Cs2 C2 H2 32.3 2_765 .
Cs1 O2W Cs1 79.58(11) 3_455 1_455
Cs1 O2W Cs2 92.44(12) 3_455 3_355
Cs1 O2W Cs2 101.50(13) 1_455 3_355
V2 O3 Cs1 102.1(2) . 3_455
V2 O3 Cs1 102.0(2) . .
Cs1 O3 Cs1 80.00(11) 3_455 .
C8 N3 N4 114.3(6) . .
C8 N3 V1 129.1(5) . .
N4 N3 V1 116.5(4) . .
C4 C3 C2 120.6(9) . .
C4 C3 H3 119.7 . .
C2 C3 H3 119.7 . .
C19 O4 V2 134.5(4) . .
C7 N4 N3 108.6(5) . .
C3 C4 C5 119.1(8) . .
C3 C4 H4 115(4) . .
C5 C4 H4 126(4) . .
C14 O5 V1 136.7(4) . .
C14 O5 Cs2 116.2(4) . 2_665
V1 O5 Cs2 104.95(19) . 2_665
C4 C5 C6 122.6(8) . .
C4 C5 H5 118.7 . .
C6 C5 H5 118.7 . .
V1 O6 Cs1 159.1(3) . 2_665
V1 O6 Cs2 107.4(2) . 2_665
Cs1 O6 Cs2 88.18(12) 2_665 2_665
C5 C6 C1 118.8(9) . .
C5 C6 H6 120.6 . .
C1 C6 H6 120.6 . .
V1 O7 Cs2 99.7(2) . 2_765
N4 C7 O8 123.3(7) . .
N4 C7 C1 118.9(6) . .
O8 C7 C1 117.7(7) . .
C7 O8 V1 117.5(5) . .
C7 O8 Cs2 128.9(4) . 2_765
V1 O8 Cs2 93.97(18) . 2_765
N3 C8 C9 124.6(7) . .
N3 C8 H8 122(6) . .
C9 C8 H8 113(6) . .
C10 C9 C14 118.0(7) . .
C10 C9 C8 120.6(7) . .
C14 C9 C8 121.4(7) . .
C11 C10 C9 124.2(7) . .
C11 C10 H10 115(4) . .
C9 C10 H10 120(4) . .
C10 C11 C12 116.6(7) . .
C10 C11 C15 122.8(7) . .
C12 C11 C15 120.6(7) . .
C13 C12 C11 121.9(7) . .
C13 C12 H12 110(5) . .
C11 C12 H12 128(5) . .
C14 C13 C12 120.3(7) . .
C14 C13 Cs2 79.2(4) . 2_665
C12 C13 Cs2 145.7(5) . 2_665
C14 C13 H13 119.8 . .
C12 C13 H13 119.8 . .
Cs2 C13 H13 50.0 2_665 .
O5 C14 C13 118.6(6) . .
O5 C14 C9 122.7(6) . .
C13 C14 C9 118.8(6) . .
O5 C14 Cs2 45.8(3) . 2_665
C13 C14 Cs2 79.9(4) . 2_665
C9 C14 Cs2 148.8(4) . 2_665
C11 C15 C16 114.0(6) . .
C11 C15 H15A 108.8 . .
C16 C15 H15A 108.8 . .
C11 C15 H15B 108.8 . .
C16 C15 H15B 108.8 . .
H15A C15 H15B 107.7 . .
C17 C16 C21 117.9(7) . .
C17 C16 C15 120.7(7) . .
C21 C16 C15 121.3(7) . .
C16 C17 C18 122.7(7) . .
C16 C17 H17 118.6 . .
C18 C17 H17 118.6 . .
C17 C18 C19 118.6(7) . .
C17 C18 C22 118.5(7) . .
C19 C18 C22 122.8(7) . .
C20 C19 O4 119.0(6) . .
C20 C19 C18 119.3(7) . .
O4 C19 C18 121.6(6) . .
C19 C20 C21 120.5(7) . .
C19 C20 H20 119.8 . .
C21 C20 H20 119.8 . .
C20 C21 C16 120.9(7) . .
C20 C21 H21 119.6 . .
C16 C21 H21 119.6 . .
N2 C22 C18 123.8(7) . .
N1 C23 O1 123.0(7) . .
N1 C23 C24 118.9(6) . .
O1 C23 C24 118.1(6) . .
N1 C23 Cs1 130.0(4) . .
O1 C23 Cs1 54.7(3) . .
C24 C23 Cs1 86.5(4) . .
C29 C24 C25 120.3(7) . .
C29 C24 C23 120.2(6) . .
C25 C24 C23 119.5(6) . .
C29 C24 Cs1 84.5(4) . .
C25 C24 Cs1 115.7(4) . .
C23 C24 Cs1 71.4(3) . .
C24 C25 C26 119.5(8) . .
C24 C25 H25 120.2 . .
C26 C25 H25 120.2 . .
C27 C26 C25 118.5(7) . .
C27 C26 H26 120.7 . .
C25 C26 H26 120.7 . .
C26 C27 C28 121.5(7) . .
C26 C27 Cs2 111.9(5) . .
C28 C27 Cs2 73.0(4) . .
C26 C27 H27 119.2 . .
C28 C27 H27 119.2 . .
Cs2 C27 H27 85.2 . .
C29 C28 C27 120.1(8) . .
C29 C28 Cs2 106.5(5) . .
C27 C28 Cs2 84.0(5) . .
C29 C28 H28 119.9 . .
C27 C28 H28 119.9 . .
Cs2 C28 H28 79.7 . .
C28 C29 C24 119.9(7) . .
C28 C29 H29 120.0 . .
C24 C29 H29 120.0 . .

loop_
_geom_bond_atom_site_label_1
_geom_bond_atom_site_label_2
_geom_bond_distance
_geom_bond_site_symmetry_2
Cs1 O2 2.944(4) 1_655
Cs1 O6 3.081(5) 2_664
Cs1 O2W 3.118(5) 3
Cs1 O1 3.131(5) .
Cs1 O3 3.164(5) 3
Cs1 O3 3.170(5) .
Cs1 O2 3.177(5) 3
Cs1 O2W 3.242(5) 1_655
Cs1 C23 3.703(6) .
Cs1 V2 3.8426(12) 3
Cs1 V2 3.8457(12) .
Cs1 C24 3.901(6) .
V1 O7 1.622(5) .
V1 O6 1.639(5) .
V1 O5 1.895(5) .
V1 O8 2.001(5) .
V1 N3 2.145(6) .
V1 Cs2 3.7818(12) 2_765
V1 Cs2 4.0020(12) 2_665
O1 C23 1.321(8) .
O1 V2 1.973(5) .
O1 Cs2 3.430(5) 1_455
N1 C23 1.313(9) .
N1 N2 1.386(8) .
C1 C2 1.373(11) .
C1 C6 1.395(10) .
C1 C7 1.512(11) .
Cs2 O2 2.955(5) 1_655
Cs2 O5 3.070(5) 2_664
Cs2 O8 3.073(5) 2_764
Cs2 O7 3.155(6) 2_764
Cs2 O6 3.192(5) 2_664
Cs2 O2W 3.261(5) 3_655
Cs2 C28 3.384(8) .
Cs2 O1 3.430(5) 1_655
Cs2 C27 3.519(8) .
Cs2 V1 3.7818(12) 2_764
Cs2 C14 3.842(6) 2_664
Cs2 C13 3.851(7) 2_664
V2 O3 1.616(5) .
V2 O2 1.644(5) .
V2 O4 1.907(5) .
V2 N2 2.144(6) .
V2 Cs1 3.8426(12) 3_455
V2 Cs2 4.1059(12) 1_455
V2 Cs1 4.2578(11) 1_455
O2 Cs1 2.944(4) 1_455
O2 Cs2 2.955(5) 1_455
O2 Cs1 3.177(5) 3_455
N2 C22 1.298(10) .
C2 C3 1.403(11) .
C2 Cs2 3.851(7) 2_765
C2 H2 0.9300 .
O2W Cs1 3.118(5) 3_455
O2W Cs1 3.242(5) 1_455
O2W Cs2 3.261(5) 3_355
O3 Cs1 3.164(5) 3_455
N3 C8 1.295(10) .
N3 N4 1.404(8) .
C3 C4 1.348(13) .
C3 H3 0.9300 .
O4 C19 1.370(8) .
N4 C7 1.289(10) .
C4 C5 1.352(14) .
C4 H4 0.91(8) .
O5 C14 1.323(8) .
O5 Cs2 3.070(5) 2_665
C5 C6 1.374(12) .
C5 H5 0.9300 .
O6 Cs1 3.081(5) 2_665
O6 Cs2 3.192(5) 2_665
C6 H6 0.9300 .
O7 Cs2 3.155(6) 2_765
C7 O8 1.321(8) .
O8 Cs2 3.073(5) 2_765
C8 C9 1.431(10) .
C8 H8 0.76(8) .
C9 C10 1.401(10) .
C9 C14 1.426(9) .
C10 C11 1.363(10) .
C10 H10 0.85(6) .
C11 C12 1.405(10) .
C11 C15 1.475(10) .
C12 C13 1.394(10) .
C12 H12 0.92(8) .
C13 C14 1.391(10) .
C13 Cs2 3.851(7) 2_665
C13 H13 0.9300 .
C14 Cs2 3.842(6) 2_665
C15 C16 1.526(10) .
C15 H15A 0.9700 .
C15 H15B 0.9700 .
C16 C17 1.364(10) .
C16 C21 1.399(10) .
C17 C18 1.377(10) .
C17 H17 0.9300 .
C18 C19 1.416(10) .
C18 C22 1.433(11) .
C19 C20 1.370(10) .
C20 C21 1.382(10) .
C20 H20 0.9300 .
C21 H21 0.9300 .
C23 C24 1.468(10) .
C24 C29 1.388(10) .
C24 C25 1.402(10) .
C25 C26 1.415(12) .
C25 H25 0.9300 .
C26 C27 1.384(12) .
C26 H26 0.9300 .
C27 C28 1.386(11) .
C27 H27 0.9300 .
C28 C29 1.379(10) .
C28 H28 0.9300 .
C29 H29 0.9300 .

loop_
_geom_torsion_atom_site_label_1
_geom_torsion_atom_site_label_2
_geom_torsion_atom_site_label_3
_geom_torsion_atom_site_label_4
_geom_torsion
_geom_torsion_site_symmetry_1
_geom_torsion_site_symmetry_4
O2 Cs1 O1 C23 -13.3(4) 1_655 .
O6 Cs1 O1 C23 -101.8(4) 2_664 .
O2W Cs1 O1 C23 -162.6(4) 3 .
O3 Cs1 O1 C23 -142.1(4) 3 .
O3 Cs1 O1 C23 104.1(4) . .
O2 Cs1 O1 C23 139.7(4) 3 .
O2W Cs1 O1 C23 57.7(4) 1_655 .
V2 Cs1 O1 C23 167.9(3) 3 .
V2 Cs1 O1 C23 119.4(5) . .
C24 Cs1 O1 C23 -28.7(4) . .
O2 Cs1 O1 V2 -132.72(16) 1_655 .
O6 Cs1 O1 V2 138.83(17) 2_664 .
O2W Cs1 O1 V2 77.99(17) 3 .
O3 Cs1 O1 V2 98.5(3) 3 .
O3 Cs1 O1 V2 -15.29(14) . .
O2 Cs1 O1 V2 20.3(2) 3 .
O2W Cs1 O1 V2 -61.70(18) 1_655 .
C23 Cs1 O1 V2 -119.4(5) . .
V2 Cs1 O1 V2 48.5(3) 3 .
C24 Cs1 O1 V2 -148.1(3) . .
O2 Cs1 O1 Cs2 132.24(12) 1_655 1_455
O6 Cs1 O1 Cs2 43.79(12) 2_664 1_455
O2W Cs1 O1 Cs2 -17.05(12) 3 1_455
O3 Cs1 O1 Cs2 3.5(3) 3 1_455
O3 Cs1 O1 Cs2 -110.33(16) . 1_455
O2 Cs1 O1 Cs2 -74.77(16) 3 1_455
O2W Cs1 O1 Cs2 -156.74(10) 1_655 1_455
C23 Cs1 O1 Cs2 145.6(4) . 1_455
V2 Cs1 O1 Cs2 -46.51(19) 3 1_455
V2 Cs1 O1 Cs2 -95.04(17) . 1_455
C24 Cs1 O1 Cs2 116.9(2) . 1_455
C23 O1 V2 O3 -84.8(5) . .
Cs1 O1 V2 O3 25.0(2) . .
Cs2 O1 V2 O3 114.5(2) 1_455 .
C23 O1 V2 O2 167.3(5) . .
Cs1 O1 V2 O2 -82.89(19) . .
Cs2 O1 V2 O2 6.6(2) 1_455 .
C23 O1 V2 O4 63.8(6) . .
Cs1 O1 V2 O4 173.6(3) . .
Cs2 O1 V2 O4 -96.9(3) 1_455 .
C23 O1 V2 N2 14.0(4) . .
Cs1 O1 V2 N2 123.8(2) . .
Cs2 O1 V2 N2 -146.7(2) 1_455 .
C23 O1 V2 Cs1 -140.3(4) . 3_455
Cs1 O1 V2 Cs1 -30.53(15) . 3_455
Cs2 O1 V2 Cs1 58.99(13) 1_455 3_455
C23 O1 V2 Cs1 -109.8(5) . .
Cs2 O1 V2 Cs1 89.51(13) 1_455 .
C23 O1 V2 Cs2 160.7(5) . 1_455
Cs1 O1 V2 Cs2 -89.51(13) . 1_455
C23 O1 V2 Cs1 153.1(4) . 1_455
Cs1 O1 V2 Cs1 -97.14(12) . 1_455
Cs2 O1 V2 Cs1 -7.62(17) 1_455 1_455
O2 Cs1 V2 O3 -89.6(2) 1_655 .
O6 Cs1 V2 O3 166.3(2) 2_664 .
O2W Cs1 V2 O3 110.2(2) 3 .
O1 Cs1 V2 O3 -149.2(3) . .
O3 Cs1 V2 O3 73.0(3) 3 .
O2 Cs1 V2 O3 46.4(2) 3 .
O2W Cs1 V2 O3 -24.8(2) 1_655 .
C23 Cs1 V2 O3 -123.6(3) . .
V2 Cs1 V2 O3 59.4(2) 3 .
C24 Cs1 V2 O3 -128.4(2) . .
O2 Cs1 V2 O2 155.7(3) 1_655 .
O6 Cs1 V2 O2 51.7(2) 2_664 .
O2W Cs1 V2 O2 -4.44(19) 3 .
O1 Cs1 V2 O2 96.1(2) . .
O3 Cs1 V2 O2 -41.7(2) 3 .
O3 Cs1 V2 O2 -114.6(3) . .
O2 Cs1 V2 O2 -68.3(2) 3 .
O2W Cs1 V2 O2 -139.49(19) 1_655 .
C23 Cs1 V2 O2 121.8(2) . .
V2 Cs1 V2 O2 -55.24(17) 3 .
C24 Cs1 V2 O2 117.0(2) . .
O2 Cs1 V2 O4 -110.0(4) 1_655 .
O6 Cs1 V2 O4 146.0(4) 2_664 .
O2W Cs1 V2 O4 89.8(4) 3 .
O1 Cs1 V2 O4 -169.6(4) . .
O3 Cs1 V2 O4 52.6(4) 3 .
O3 Cs1 V2 O4 -20.4(4) . .
O2 Cs1 V2 O4 26.0(4) 3 .
O2W Cs1 V2 O4 -45.2(4) 1_655 .
C23 Cs1 V2 O4 -144.0(4) . .
V2 Cs1 V2 O4 39.0(4) 3 .
C24 Cs1 V2 O4 -148.7(4) . .
O2 Cs1 V2 O1 59.6(2) 1_655 .
O6 Cs1 V2 O1 -44.44(19) 2_664 .
O2W Cs1 V2 O1 -100.57(19) 3 .
O3 Cs1 V2 O1 -137.8(2) 3 .
O3 Cs1 V2 O1 149.2(3) . .
O2 Cs1 V2 O1 -164.43(19) 3 .
O2W Cs1 V2 O1 124.37(19) 1_655 .
C23 Cs1 V2 O1 25.6(2) . .
V2 Cs1 V2 O1 -151.38(17) 3 .
C24 Cs1 V2 O1 20.8(2) . .
O2 Cs1 V2 N2 3.6(2) 1_655 .
O6 Cs1 V2 N2 -100.4(2) 2_664 .
O2W Cs1 V2 N2 -156.53(19) 3 .
O1 Cs1 V2 N2 -56.0(2) . .
O3 Cs1 V2 N2 166.2(2) 3 .
O3 Cs1 V2 N2 93.3(3) . .
O2 Cs1 V2 N2 139.61(19) 3 .
O2W Cs1 V2 N2 68.41(19) 1_655 .
C23 Cs1 V2 N2 -30.3(2) . .
V2 Cs1 V2 N2 152.66(17) 3 .
C24 Cs1 V2 N2 -35.1(2) . .
O2 Cs1 V2 Cs1 -152.21(12) 1_655 3_455
O6 Cs1 V2 Cs1 103.76(10) 2_664 3_455
O2W Cs1 V2 Cs1 47.63(9) 3 3_455
O1 Cs1 V2 Cs1 148.20(17) . 3_455
O3 Cs1 V2 Cs1 10.38(15) 3 3_455
O3 Cs1 V2 Cs1 -62.6(2) . 3_455
O2 Cs1 V2 Cs1 -16.23(9) 3 3_455
O2W Cs1 V2 Cs1 -87.43(8) 1_655 3_455
C23 Cs1 V2 Cs1 173.84(15) . 3_455
V2 Cs1 V2 Cs1 -3.182(16) 3 3_455
C24 Cs1 V2 Cs1 169.04(11) . 3_455
O2 Cs1 V2 Cs2 121.41(12) 1_655 1_455
O6 Cs1 V2 Cs2 17.37(10) 2_664 1_455
O2W Cs1 V2 Cs2 -38.76(9) 3 1_455
O1 Cs1 V2 Cs2 61.81(17) . 1_455
O3 Cs1 V2 Cs2 -76.00(15) 3 1_455
O3 Cs1 V2 Cs2 -149.0(2) . 1_455
O2 Cs1 V2 Cs2 -102.61(9) 3 1_455
O2W Cs1 V2 Cs2 -173.81(8) 1_655 1_455
C23 Cs1 V2 Cs2 87.45(15) . 1_455
V2 Cs1 V2 Cs2 -89.57(2) 3 1_455
C24 Cs1 V2 Cs2 82.65(11) . 1_455
O2 Cs1 V2 Cs1 170.19(12) 1_655 1_455
O6 Cs1 V2 Cs1 66.16(10) 2_664 1_455
O2W Cs1 V2 Cs1 10.03(9) 3 1_455
O1 Cs1 V2 Cs1 110.60(17) . 1_455
O3 Cs1 V2 Cs1 -27.22(16) 3 1_455
O3 Cs1 V2 Cs1 -100.2(2) . 1_455
O2 Cs1 V2 Cs1 -53.83(9) 3 1_455
O2W Cs1 V2 Cs1 -125.03(8) 1_655 1_455
C23 Cs1 V2 Cs1 136.24(15) . 1_455
V2 Cs1 V2 Cs1 -40.78(3) 3 1_455
C24 Cs1 V2 Cs1 131.44(11) . 1_455
O3 V2 O2 Cs1 102.0(3) . 1_455
O4 V2 O2 Cs1 -7.5(3) . 1_455
O1 V2 O2 Cs1 -154.2(3) . 1_455
N2 V2 O2 Cs1 -93.5(5) . 1_455
Cs1 V2 O2 Cs1 91.2(3) 3_455 1_455
Cs1 V2 O2 Cs1 152.0(3) . 1_455
Cs2 V2 O2 Cs1 -144.9(5) 1_455 1_455
O3 V2 O2 Cs2 -113.1(3) . 1_455
O4 V2 O2 Cs2 137.4(3) . 1_455
O1 V2 O2 Cs2 -9.2(3) . 1_455
N2 V2 O2 Cs2 51.4(6) . 1_455
Cs1 V2 O2 Cs2 -123.8(3) 3_455 1_455
Cs1 V2 O2 Cs2 -63.1(2) . 1_455
Cs1 V2 O2 Cs2 144.9(5) 1_455 1_455
O3 V2 O2 Cs1 10.8(2) . 3_455
O4 V2 O2 Cs1 -98.73(18) . 3_455
O1 V2 O2 Cs1 114.60(18) . 3_455
N2 V2 O2 Cs1 175.2(4) . 3_455
Cs1 V2 O2 Cs1 60.78(11) . 3_455
Cs2 V2 O2 Cs1 123.8(3) 1_455 3_455
Cs1 V2 O2 Cs1 -91.2(3) 1_455 3_455
C23 N1 N2 C22 -178.9(6) . .
C23 N1 N2 V2 9.6(7) . .
O3 V2 N2 C22 -83.6(7) . .
O2 V2 N2 C22 111.6(7) . .
O4 V2 N2 C22 22.3(6) . .
O1 V2 N2 C22 176.7(7) . .
Cs1 V2 N2 C22 -77.6(8) 3_455 .
Cs1 V2 N2 C22 -138.9(6) . .
Cs2 V2 N2 C22 144.6(6) 1_455 .
Cs1 V2 N2 C22 60.9(7) 1_455 .
O3 V2 N2 N1 86.6(5) . .
O2 V2 N2 N1 -78.2(6) . .
O4 V2 N2 N1 -167.5(5) . .
O1 V2 N2 N1 -13.1(4) . .
Cs1 V2 N2 N1 92.5(6) 3_455 .
Cs1 V2 N2 N1 31.3(5) . .
Cs2 V2 N2 N1 -45.3(5) 1_455 .
Cs1 V2 N2 N1 -128.9(4) 1_455 .
C6 C1 C2 C3 -0.2(11) . .
C7 C1 C2 C3 179.5(7) . .
C6 C1 C2 Cs2 -150.6(6) . 2_765
C7 C1 C2 Cs2 29.1(7) . 2_765
O2 V2 O3 Cs1 -10.9(2) . 3_455
O4 V2 O3 Cs1 90.5(2) . 3_455
O1 V2 O3 Cs1 -107.34(19) . 3_455
N2 V2 O3 Cs1 176.91(19) . 3_455
Cs1 V2 O3 Cs1 -82.18(17) . 3_455
Cs2 V2 O3 Cs1 -49.0(2) 1_455 3_455
Cs1 V2 O3 Cs1 20.22(19) 1_455 3_455
O2 V2 O3 Cs1 71.3(2) . .
O4 V2 O3 Cs1 172.70(16) . .
O1 V2 O3 Cs1 -25.2(2) . .
N2 V2 O3 Cs1 -100.9(2) . .
Cs1 V2 O3 Cs1 82.18(17) 3_455 .
Cs2 V2 O3 Cs1 33.2(2) 1_455 .
Cs1 V2 O3 Cs1 102.40(13) 1_455 .
O2 Cs1 O3 V2 106.5(2) 1_655 .
O6 Cs1 O3 V2 -17.8(3) 2_664 .
O2W Cs1 O3 V2 -69.2(2) 3 .
O1 Cs1 O3 V2 19.14(17) . .
O3 Cs1 O3 V2 -131.99(17) 3 .
O2 Cs1 O3 V2 -134.5(2) 3 .
O2W Cs1 O3 V2 154.0(2) 1_655 .
C23 Cs1 O3 V2 41.8(2) . .
V2 Cs1 O3 V2 -130.31(18) 3 .
C24 Cs1 O3 V2 46.2(2) . .
O2 Cs1 O3 Cs1 -153.09(12) 1_655 3_455
O6 Cs1 O3 Cs1 82.59(17) 2_664 3_455
O2W Cs1 O3 Cs1 31.18(11) 3 3_455
O1 Cs1 O3 Cs1 119.53(16) . 3_455
O3 Cs1 O3 Cs1 -31.60(18) 3 3_455
O2 Cs1 O3 Cs1 -34.08(10) 3 3_455
O2W Cs1 O3 Cs1 -105.64(12) 1_655 3_455
C23 Cs1 O3 Cs1 142.20(17) . 3_455
V2 Cs1 O3 Cs1 -29.92(10) 3 3_455
V2 Cs1 O3 Cs1 100.4(2) . 3_455
C24 Cs1 O3 Cs1 146.57(13) . 3_455
O7 V1 N3 C8 91.8(6) . .
O6 V1 N3 C8 -101.0(7) . .
O5 V1 N3 C8 -7.9(6) . .
O8 V1 N3 C8 -175.4(7) . .
Cs2 V1 N3 C8 153.5(6) 2_765 .
Cs2 V1 N3 C8 -38.0(7) 2_665 .
O7 V1 N3 N4 -86.3(5) . .
O6 V1 N3 N4 80.9(5) . .
O5 V1 N3 N4 174.0(5) . .
O8 V1 N3 N4 6.4(4) . .
Cs2 V1 N3 N4 -24.6(5) 2_765 .
Cs2 V1 N3 N4 143.9(4) 2_665 .
C1 C2 C3 C4 -0.4(12) . .
Cs2 C2 C3 C4 141.6(7) 2_765 .
O3 V2 O4 C19 74.8(6) . .
O2 V2 O4 C19 -175.6(6) . .
O1 V2 O4 C19 -73.0(7) . .
N2 V2 O4 C19 -25.4(6) . .
Cs1 V2 O4 C19 129.8(6) 3_455 .
Cs1 V2 O4 C19 91.9(7) . .
Cs2 V2 O4 C19 -147.5(5) 1_455 .
Cs1 V2 O4 C19 -179.6(6) 1_455 .
C8 N3 N4 C7 177.5(6) . .
V1 N3 N4 C7 -4.1(7) . .
C2 C3 C4 C5 0.3(13) . .
O7 V1 O5 C14 -95.0(7) . .
O6 V1 O5 C14 154.7(7) . .
O8 V1 O5 C14 44.6(10) . .
N3 V1 O5 C14 17.0(7) . .
Cs2 V1 O5 C14 -126.1(6) 2_765 .
Cs2 V1 O5 C14 161.8(8) 2_665 .
O7 V1 O5 Cs2 103.2(2) . 2_665
O6 V1 O5 Cs2 -7.1(3) . 2_665
O8 V1 O5 Cs2 -117.2(4) . 2_665
N3 V1 O5 Cs2 -144.8(2) . 2_665
Cs2 V1 O5 Cs2 72.1(4) 2_765 2_665
C3 C4 C5 C6 0.4(13) . .
O7 V1 O6 Cs1 39.3(8) . 2_665
O5 V1 O6 Cs1 143.8(7) . 2_665
O8 V1 O6 Cs1 -60.8(8) . 2_665
N3 V1 O6 Cs1 -128.2(7) . 2_665
Cs2 V1 O6 Cs1 -8.1(7) 2_765 2_665
Cs2 V1 O6 Cs1 137.0(9) 2_665 2_665
O7 V1 O6 Cs2 -97.6(3) . 2_665
O5 V1 O6 Cs2 6.9(2) . 2_665
O8 V1 O6 Cs2 162.2(2) . 2_665
N3 V1 O6 Cs2 94.8(3) . 2_665
Cs2 V1 O6 Cs2 -145.09(18) 2_765 2_665
C4 C5 C6 C1 -1.1(12) . .
C2 C1 C6 C5 0.9(11) . .
C7 C1 C6 C5 -178.8(7) . .
O6 V1 O7 Cs2 -61.5(2) . 2_765
O5 V1 O7 Cs2 -162.89(17) . 2_765
O8 V1 O7 Cs2 34.0(2) . 2_765
N3 V1 O7 Cs2 109.5(2) . 2_765
Cs2 V1 O7 Cs2 -113.76(11) 2_665 2_765
N3 N4 C7 O8 -2.8(9) . .
N3 N4 C7 C1 177.9(6) . .
C2 C1 C7 N4 179.7(7) . .
C6 C1 C7 N4 -0.6(10) . .
C2 C1 C7 O8 0.3(10) . .
C6 C1 C7 O8 -180.0(7) . .
N4 C7 O8 V1 8.9(9) . .
C1 C7 O8 V1 -171.7(4) . .
N4 C7 O8 Cs2 130.2(6) . 2_765
C1 C7 O8 Cs2 -50.4(8) . 2_765
O7 V1 O8 C7 103.6(5) . .
O6 V1 O8 C7 -147.5(5) . .
O5 V1 O8 C7 -36.4(8) . .
N3 V1 O8 C7 -7.7(5) . .
Cs2 V1 O8 C7 138.2(5) 2_765 .
Cs2 V1 O8 C7 -126.9(4) 2_665 .
O7 V1 O8 Cs2 -34.6(2) . 2_765
O6 V1 O8 Cs2 74.3(2) . 2_765
O5 V1 O8 Cs2 -174.6(4) . 2_765
N3 V1 O8 Cs2 -145.9(2) . 2_765
Cs2 V1 O8 Cs2 94.9(2) 2_665 2_765
N4 N3 C8 C9 178.9(6) . .
V1 N3 C8 C9 0.7(11) . .
N3 C8 C9 C10 -178.1(7) . .
N3 C8 C9 C14 3.9(11) . .
C14 C9 C10 C11 -1.9(10) . .
C8 C9 C10 C11 180.0(7) . .
C9 C10 C11 C12 -0.4(10) . .
C9 C10 C11 C15 -179.9(6) . .
C10 C11 C12 C13 0.8(10) . .
C15 C11 C12 C13 -179.7(7) . .
C11 C12 C13 C14 1.3(11) . .
C11 C12 C13 Cs2 119.5(8) . 2_665
V1 O5 C14 C13 163.4(5) . .
Cs2 O5 C14 C13 -36.3(7) 2_665 .
V1 O5 C14 C9 -17.8(11) . .
Cs2 O5 C14 C9 142.5(5) 2_665 .
V1 O5 C14 Cs2 -160.3(8) . 2_665
C12 C13 C14 O5 175.2(6) . .
Cs2 C13 C14 O5 25.5(5) 2_665 .
C12 C13 C14 C9 -3.7(10) . .
Cs2 C13 C14 C9 -153.3(6) 2_665 .
C12 C13 C14 Cs2 149.6(7) . 2_665
C10 C9 C14 O5 -174.8(6) . .
C8 C9 C14 O5 3.2(10) . .
C10 C9 C14 C13 3.9(9) . .
C8 C9 C14 C13 -178.0(6) . .
C10 C9 C14 Cs2 -117.5(8) . 2_665
C8 C9 C14 Cs2 60.6(12) . 2_665
C10 C11 C15 C16 102.5(8) . .
C12 C11 C15 C16 -77.0(9) . .
C11 C15 C16 C17 -77.6(9) . .
C11 C15 C16 C21 100.5(8) . .
C21 C16 C17 C18 -1.7(11) . .
C15 C16 C17 C18 176.5(7) . .
C16 C17 C18 C19 -0.5(11) . .
C16 C17 C18 C22 177.4(7) . .
V2 O4 C19 C20 -163.0(5) . .
V2 O4 C19 C18 18.4(10) . .
C17 C18 C19 C20 2.8(10) . .
C22 C18 C19 C20 -175.0(7) . .
C17 C18 C19 O4 -178.6(6) . .
C22 C18 C19 O4 3.6(10) . .
O4 C19 C20 C21 178.5(6) . .
C18 C19 C20 C21 -2.8(10) . .
C19 C20 C21 C16 0.6(11) . .
C17 C16 C21 C20 1.7(10) . .
C15 C16 C21 C20 -176.5(6) . .
N1 N2 C22 C18 176.7(7) . .
V2 N2 C22 C18 -13.1(11) . .
C17 C18 C22 N2 177.9(7) . .
C19 C18 C22 N2 -4.4(12) . .
N2 N1 C23 O1 2.6(9) . .
N2 N1 C23 C24 -178.5(6) . .
N2 N1 C23 Cs1 -66.6(7) . .
V2 O1 C23 N1 -14.8(8) . .
Cs1 O1 C23 N1 -118.6(6) . .
Cs2 O1 C23 N1 131.9(6) 1_455 .
V2 O1 C23 C24 166.3(4) . .
Cs1 O1 C23 C24 62.5(6) . .
Cs2 O1 C23 C24 -46.9(9) 1_455 .
V2 O1 C23 Cs1 103.8(4) . .
Cs2 O1 C23 Cs1 -109.5(6) 1_455 .
O2 Cs1 C23 N1 -86.7(6) 1_655 .
O6 Cs1 C23 N1 -175.9(6) 2_664 .
O2W Cs1 C23 N1 124.6(6) 3 .
O1 Cs1 C23 N1 106.1(8) . .
O3 Cs1 C23 N1 -156.4(5) 3 .
O3 Cs1 C23 N1 42.9(6) . .
O2 Cs1 C23 N1 49.2(7) 3 .
O2W Cs1 C23 N1 -20.7(6) 1_655 .
V2 Cs1 C23 N1 77.0(8) 3 .
V2 Cs1 C23 N1 66.1(6) . .
C24 Cs1 C23 N1 -125.6(8) . .
O2 Cs1 C23 O1 167.2(4) 1_655 .
O6 Cs1 C23 O1 78.0(4) 2_664 .
O2W Cs1 C23 O1 18.5(4) 3 .
O3 Cs1 C23 O1 97.5(7) 3 .
O3 Cs1 C23 O1 -63.2(4) . .
O2 Cs1 C23 O1 -56.9(5) 3 .
O2W Cs1 C23 O1 -126.8(4) 1_655 .
V2 Cs1 C23 O1 -29.1(7) 3 .
V2 Cs1 C23 O1 -40.0(3) . .
C24 Cs1 C23 O1 128.3(6) . .
O2 Cs1 C23 C24 38.9(4) 1_655 .
O6 Cs1 C23 C24 -50.3(4) 2_664 .
O2W Cs1 C23 C24 -109.9(4) 3 .
O1 Cs1 C23 C24 -128.3(6) . .
O3 Cs1 C23 C24 -30.9(8) 3 .
O3 Cs1 C23 C24 168.4(4) . .
O2 Cs1 C23 C24 174.7(3) 3 .
O2W Cs1 C23 C24 104.8(4) 1_655 .
V2 Cs1 C23 C24 -157.4(4) 3 .
V2 Cs1 C23 C24 -168.3(4) . .
N1 C23 C24 C29 -153.7(7) . .
O1 C23 C24 C29 25.2(9) . .
Cs1 C23 C24 C29 71.7(6) . .
N1 C23 C24 C25 25.0(9) . .
O1 C23 C24 C25 -156.1(6) . .
Cs1 C23 C24 C25 -109.5(6) . .
N1 C23 C24 Cs1 134.6(6) . .
O1 C23 C24 Cs1 -46.5(5) . .
O2 Cs1 C24 C29 97.4(5) 1_655 .
O6 Cs1 C24 C29 3.6(4) 2_664 .
O2W Cs1 C24 C29 -45.3(5) 3 .
O1 Cs1 C24 C29 -98.3(5) . .
O3 Cs1 C24 C29 43.1(6) 3 .
O3 Cs1 C24 C29 -134.6(5) . .
O2 Cs1 C24 C29 -137.2(5) 3 .
O2W Cs1 C24 C29 155.8(4) 1_655 .
C23 Cs1 C24 C29 -124.4(6) . .
V2 Cs1 C24 C29 27.7(9) 3 .
V2 Cs1 C24 C29 -115.6(5) . .
O2 Cs1 C24 C25 -23.7(5) 1_655 .
O6 Cs1 C24 C25 -117.5(6) 2_664 .
O2W Cs1 C24 C25 -166.4(5) 3 .
O1 Cs1 C24 C25 140.6(6) . .
O3 Cs1 C24 C25 -78.0(6) 3 .
O3 Cs1 C24 C25 104.3(5) . .
O2 Cs1 C24 C25 101.7(7) 3 .
O2W Cs1 C24 C25 34.7(6) 1_655 .
C23 Cs1 C24 C25 114.5(7) . .
V2 Cs1 C24 C25 -93.4(7) 3 .
V2 Cs1 C24 C25 123.3(6) . .
O2 Cs1 C24 C23 -138.2(4) 1_655 .
O6 Cs1 C24 C23 128.0(4) 2_664 .
O2W Cs1 C24 C23 79.1(4) 3 .
O1 Cs1 C24 C23 26.1(3) . .
O3 Cs1 C24 C23 167.5(3) 3 .
O3 Cs1 C24 C23 -10.1(4) . .
O2 Cs1 C24 C23 -12.8(8) 3 .
O2W Cs1 C24 C23 -79.7(4) 1_655 .
V2 Cs1 C24 C23 152.1(4) 3 .
V2 Cs1 C24 C23 8.9(3) . .
C29 C24 C25 C26 -0.6(11) . .
C23 C24 C25 C26 -179.3(6) . .
Cs1 C24 C25 C26 98.4(7) . .
C24 C25 C26 C27 1.0(11) . .
C25 C26 C27 C28 -0.6(11) . .
C25 C26 C27 Cs2 -83.5(7) . .
O2 Cs2 C27 C26 15.7(5) 1_655 .
O5 Cs2 C27 C26 152.3(5) 2_664 .
O8 Cs2 C27 C26 -135.5(5) 2_764 .
O7 Cs2 C27 C26 -119.5(5) 2_764 .
O6 Cs2 C27 C26 102.4(5) 2_664 .
O2W Cs2 C27 C26 -17.4(7) 3_655 .
C28 Cs2 C27 C26 117.8(8) . .
O1 Cs2 C27 C26 -31.8(5) 1_655 .
V1 Cs2 C27 C26 -112.2(5) 2_764 .
C14 Cs2 C27 C26 169.8(5) 2_664 .
C13 Cs2 C27 C26 -170.4(5) 2_664 .
O2 Cs2 C27 C28 -102.0(5) 1_655 .
O5 Cs2 C27 C28 34.6(5) 2_664 .
O8 Cs2 C27 C28 106.7(5) 2_764 .
O7 Cs2 C27 C28 122.8(5) 2_764 .
O6 Cs2 C27 C28 -15.4(5) 2_664 .
O2W Cs2 C27 C28 -135.1(5) 3_655 .
O1 Cs2 C27 C28 -149.5(5) 1_655 .
V1 Cs2 C27 C28 130.0(4) 2_764 .
C14 Cs2 C27 C28 52.0(5) 2_664 .
C13 Cs2 C27 C28 71.9(5) 2_664 .
C26 C27 C28 C29 -0.1(12) . .
Cs2 C27 C28 C29 105.6(7) . .
C26 C27 C28 Cs2 -105.7(7) . .
O2 Cs2 C28 C29 -43.7(5) 1_655 .
O5 Cs2 C28 C29 97.3(5) 2_664 .
O8 Cs2 C28 C29 133.5(5) 2_764 .
O7 Cs2 C28 C29 179.7(5) 2_764 .
O6 Cs2 C28 C29 43.9(5) 2_664 .
O2W Cs2 C28 C29 -25.8(9) 3_655 .
O1 Cs2 C28 C29 -91.5(5) 1_655 .
C27 Cs2 C28 C29 -119.7(8) . .
V1 Cs2 C28 C29 177.1(4) 2_764 .
C14 Cs2 C28 C29 113.3(5) 2_664 .
C13 Cs2 C28 C29 134.4(5) 2_664 .
O2 Cs2 C28 C27 76.0(5) 1_655 .
O5 Cs2 C28 C27 -143.0(5) 2_664 .
O8 Cs2 C28 C27 -106.8(5) 2_764 .
O7 Cs2 C28 C27 -60.7(5) 2_764 .
O6 Cs2 C28 C27 163.6(5) 2_664 .
O2W Cs2 C28 C27 93.9(6) 3_655 .
O1 Cs2 C28 C27 28.2(5) 1_655 .
V1 Cs2 C28 C27 -63.3(5) 2_764 .
C14 Cs2 C28 C27 -127.0(5) 2_664 .
C13 Cs2 C28 C27 -105.9(5) 2_664 .
C27 C28 C29 C24 0.5(11) . .
Cs2 C28 C29 C24 93.0(7) . .
C25 C24 C29 C28 -0.1(11) . .
C23 C24 C29 C28 178.6(6) . .
Cs1 C24 C29 C28 -116.7(6) . .
